data_2019867
loop_
_publ_author_name
'Thuijs, Annaliese E.'
'Christou, George'
'Abboud, Khalil A.'

_publ_section_title
;
 [Mn~12~O~12~(O~2~CMe)~12~(NO~3~)~4~(H~2~O)~4~]: facile synthesis of a new
 type of Mn~12~ complex
;
_journal_coeditor_code FA3358
_journal_issue 3
_journal_name_full 'Acta Crystallographica Section C'
_journal_page_first
;
;
_journal_paper_doi 10.1107/S2053229615002326
_journal_volume 71
_journal_year 2015
_chemical_formula_iupac '[Mn12 (C2 H3 O2)12 O12 (N O3)4 (H2 O)4], 4C H3 N1 O2'
_chemical_formula_moiety 'C24 H44 Mn12 N4 O52, 4(C H3 N1 O2)'
_chemical_formula_sum 'C28 H56 Mn12 N8 O60'
_chemical_formula_weight 2124.08
_chemical_name_systematic
'Dodeca-\m~2~-acetato-\k^24^-<i>O</i>:<i>O</i>'-tetraaquatetra-\m~2~-nitro-\k^8^<i>O</i>:<i>O</i>'-octa-\m~3~-oxido-tetra-\m~2~-oxido-tetramanganese(IV)octamanganese(III) nitromethane tetrasolvate'
_space_group_crystal_system tetragonal
_space_group_IT_number 88
_space_group_name_Hall '-I 4ad'
_space_group_name_H-M_alt 'I 41/a'
_symmetry_space_group_name_Hall '-I 4ad'
_symmetry_space_group_name_H-M 'I 41/a :2'
_atom_sites_solution_hydrogens mixed
_audit_creation_method SHELXL-2013
_cell_angle_alpha 90
_cell_angle_beta 90
_cell_angle_gamma 90
_cell_formula_units_Z 4
_cell_length_a 15.7293(8)
_cell_length_b 15.7293(8)
_cell_length_c 27.9010(14)
_cell_measurement_reflns_used 9809
_cell_measurement_temperature 100(2)
_cell_measurement_theta_max 28.0
_cell_measurement_theta_min 2.0
_cell_volume 6903.0(6)
_computing_cell_refinement
;
APEX2 (Bruker, 2013)
;
_computing_data_collection
;
APEX2 (Bruker, 2013)
;
_computing_data_reduction
;
SAINT (Bruker, 2013)
;
_computing_molecular_graphics
;
SHELXTL2013 (Sheldrick, 2015)
;
_computing_publication_material
;
SHELXTL2013 (Sheldrick, 2015)
;
_computing_structure_refinement
;
SHELXL2014 (Sheldrick, 2015)
;
_computing_structure_solution
;
SHELXTL2013 (Sheldrick, 2015)
;
_diffrn_ambient_temperature 100(2)
_diffrn_measured_fraction_theta_full 1.000
_diffrn_measured_fraction_theta_max 1.000
_diffrn_measurement_device_type 'Bruker APEX-II DUO'
_diffrn_measurement_method 'phi and/or omega scans'
_diffrn_radiation_type MoK\a
_diffrn_radiation_wavelength 0.71073
_diffrn_reflns_av_R_equivalents 0.0526
_diffrn_reflns_limit_h_max 20
_diffrn_reflns_limit_h_min -20
_diffrn_reflns_limit_k_max 20
_diffrn_reflns_limit_k_min -20
_diffrn_reflns_limit_l_max 36
_diffrn_reflns_limit_l_min -36
_diffrn_reflns_number 85988
_diffrn_reflns_theta_full 25.242
_diffrn_reflns_theta_max 27.489
_diffrn_reflns_theta_min 1.486
_exptl_absorpt_coefficient_mu 2.243
_exptl_absorpt_correction_T_max 0.9285
_exptl_absorpt_correction_T_min 0.8155
_exptl_absorpt_correction_type analytical
_exptl_absorpt_process_details
;
based on measured indexed crystal faces, Bruker SHELXTL  v6.14 (Bruker
2013)
;
_exptl_crystal_colour brown
_exptl_crystal_density_diffrn 2.044
_exptl_crystal_description blocks
_exptl_crystal_F_000 4240
_exptl_crystal_size_max 0.157
_exptl_crystal_size_mid 0.103
_exptl_crystal_size_min 0.039
_refine_diff_density_max 0.931
_refine_diff_density_min -0.706
_refine_ls_extinction_method none
_refine_ls_goodness_of_fit_ref 1.051
_refine_ls_hydrogen_treatment mixed
_refine_ls_matrix_type full
_refine_ls_number_parameters 254
_refine_ls_number_reflns 3974
_refine_ls_number_restraints 0
_refine_ls_restrained_S_all 1.051
_refine_ls_R_factor_all 0.0348
_refine_ls_R_factor_gt 0.0255
_refine_ls_shift/su_max 0.001
_refine_ls_shift/su_mean 0.000
_refine_ls_structure_factor_coef Fsqd
_refine_ls_weighting_details 'w=1/[\s^2^(Fo^2^)+(0.0358P)^2^+5.3820P] where P=(Fo^2^+2Fc^2^)/3'
_refine_ls_weighting_scheme calc
_refine_ls_wR_factor_gt 0.0635
_refine_ls_wR_factor_ref 0.0662
_reflns_number_gt 3287
_reflns_number_total 3974
_reflns_threshold_expression 'I > 2\s(I)'
_cod_data_source_file fa3358sup1.cf
_cod_data_source_block I
_cod_original_cell_volume 6903.0(8)
_cod_database_code 2019867
_cod_database_fobs_code 2019867
_shelx_space_group_comment
;
The symmetry employed for this shelxl refinement is uniquely defined
by the following loop, which should always be used as a source of
symmetry information in preference to the above space-group names.
They are only intended as comments.
;
_shelx_estimated_absorpt_t_min 0.720
_shelx_estimated_absorpt_t_max 0.918
_shelxl_version_number 2014/6

loop_
_space_group_symop_operation_xyz
'x, y, z'
'-x+1/2, -y, z+1/2'
'-y+3/4, x+1/4, z+1/4'
'y+3/4, -x+3/4, z+3/4'
'x+1/2, y+1/2, z+1/2'
'-x+1, -y+1/2, z+1'
'-y+5/4, x+3/4, z+3/4'
'y+5/4, -x+5/4, z+5/4'
'-x, -y, -z'
'x-1/2, y, -z-1/2'
'y-3/4, -x-1/4, -z-1/4'
'-y-3/4, x-3/4, -z-3/4'
'-x+1/2, -y+1/2, -z+1/2'
'x, y+1/2, -z'
'y-1/4, -x+1/4, -z+1/4'
'-y-1/4, x-1/4, -z-1/4'

loop_
_atom_site_type_symbol
_atom_site_label
_atom_site_fract_x
_atom_site_fract_y
_atom_site_fract_z
_atom_site_U_iso_or_equiv
_atom_site_adp_type
_atom_site_calc_flag
_atom_site_occupancy
_atom_site_disorder_assembly
_atom_site_disorder_group
Mn Mn1 0.35701(2) 0.47156(2) 0.37492(2) 0.01492(8) Uani d 1 . .
Mn Mn2 0.24107(2) 0.30827(2) 0.41895(2) 0.01474(8) Uani d 1 . .
Mn Mn3 0.41075(2) 0.26971(2) 0.41044(2) 0.01080(8) Uani d 1 . .
O O1 0.42256(8) 0.26785(8) 0.34230(5) 0.0112(3) Uani d 1 . .
O O2 0.34443(8) 0.36865(8) 0.40876(5) 0.0138(3) Uani d 1 . .
O O3 0.46181(8) 0.44239(8) 0.34623(5) 0.0140(3) Uani d 1 . .
O O4 0.25146(10) 0.51348(9) 0.40287(6) 0.0257(4) Uani d 1 . .
O O5 0.17971(9) 0.40843(9) 0.43986(6) 0.0208(3) Uani d 1 . .
O O6 0.13643(9) 0.24322(9) 0.42220(6) 0.0213(3) Uani d 1 . .
O O7 0.17142(9) 0.10596(9) 0.41062(6) 0.0213(3) Uani d 1 . .
O O8 0.27101(9) 0.28661(9) 0.49300(5) 0.0206(3) Uani d 1 . .
O O9 0.40972(9) 0.26266(9) 0.47841(5) 0.0157(3) Uani d 1 . .
O O10 0.28826(10) 0.42650(10) 0.30911(6) 0.0247(4) Uani d 1 . .
O O11 0.19940(9) 0.33803(10) 0.34334(6) 0.0223(3) Uani d 1 . .
O O12 0.20524(11) 0.34684(12) 0.26682(6) 0.0339(4) Uani d 1 . .
O O13 0.41571(11) 0.54253(11) 0.43325(7) 0.0255(4) Uani d 1 . .
H H13A 0.474(2) 0.558(2) 0.4331(12) 0.052(10) Uiso d 1 . .
H H13B 0.4134(18) 0.5217(18) 0.4589(11) 0.033(9) Uiso d 1 . .
N N1 0.23166(11) 0.37124(12) 0.30634(7) 0.0212(4) Uani d 1 . .
C C1 0.19674(14) 0.48579(14) 0.43236(9) 0.0231(5) Uani d 1 . .
C C2 0.14995(19) 0.55029(16) 0.46142(12) 0.0437(8) Uani d 1 . .
H H2A 0.1419 0.6020 0.4424 0.066 Uiso calc 1 . .
H H2B 0.1828 0.5638 0.4903 0.066 Uiso calc 1 . .
H H2C 0.0944 0.5274 0.4707 0.066 Uiso calc 1 . .
C C11 0.12084(13) 0.16401(13) 0.42315(8) 0.0186(4) Uani d 1 . .
C C12 0.03467(13) 0.13741(14) 0.44059(9) 0.0238(5) Uani d 1 . .
H H12A 0.0295 0.0754 0.4385 0.036 Uiso calc 1 . .
H H12B -0.0092 0.1641 0.4207 0.036 Uiso calc 1 . .
H H12C 0.0274 0.1553 0.4740 0.036 Uiso calc 1 . .
C C21 0.34451(14) 0.26868(13) 0.50633(8) 0.0182(4) Uani d 1 . .
C C22 0.36202(16) 0.25121(15) 0.55825(8) 0.0240(5) Uani d 1 . .
H H22A 0.3342 0.2946 0.5780 0.036 Uiso calc 1 . .
H H22B 0.4235 0.2527 0.5639 0.036 Uiso calc 1 . .
H H22C 0.3398 0.1950 0.5667 0.036 Uiso calc 1 . .
C C31 0.13368(16) 0.62208(18) 0.31265(10) 0.0352(6) Uani d 1 . .
H H31A 0.1204 0.6673 0.2897 0.053 Uiso calc 0.526(5) A 1
H H31B 0.1803 0.6406 0.3335 0.053 Uiso calc 0.526(5) A 1
H H31C 0.1508 0.5707 0.2953 0.053 Uiso calc 0.526(5) A 1
H H31D 0.1559 0.5830 0.3370 0.053 Uiso calc 0.474(5) A 2
H H31E 0.1440 0.5984 0.2807 0.053 Uiso calc 0.474(5) A 2
H H31F 0.1624 0.6771 0.3155 0.053 Uiso calc 0.474(5) A 2
N N32 0.0535(3) 0.6026(3) 0.34366(19) 0.0359(11) Uiso d 0.526(5) A 1
O O33 0.0556(2) 0.5501(2) 0.37364(14) 0.0408(11) Uiso d 0.526(5) A 1
O O34 -0.0101(3) 0.6413(3) 0.33603(19) 0.0645(15) Uiso d 0.526(5) A 1
N N42 0.0467(3) 0.6330(3) 0.31944(19) 0.0293(11) Uiso d 0.474(5) A 2
O O43 0.0154(3) 0.5940(3) 0.35468(18) 0.0464(13) Uiso d 0.474(5) A 2
O O44 0.0055(3) 0.6782(3) 0.29394(18) 0.0540(15) Uiso d 0.474(5) A 2

loop_
_atom_site_aniso_label
_atom_site_aniso_U_11
_atom_site_aniso_U_22
_atom_site_aniso_U_33
_atom_site_aniso_U_12
_atom_site_aniso_U_13
_atom_site_aniso_U_23
Mn1 0.01221(15) 0.01047(15) 0.02207(18) 0.00176(11) 0.00208(12) 0.00434(12)
Mn2 0.01200(15) 0.01139(15) 0.02082(17) 0.00170(11) 0.00553(12) 0.00148(12)
Mn3 0.01111(14) 0.00945(14) 0.01184(15) 0.00102(11) 0.00147(11) 0.00041(11)
O1 0.0093(6) 0.0134(7) 0.0109(7) -0.0005(5) 0.0006(5) 0.0004(5)
O2 0.0133(7) 0.0107(6) 0.0173(8) 0.0024(5) 0.0030(6) 0.0019(5)
O3 0.0117(7) 0.0122(7) 0.0182(7) -0.0003(5) -0.0001(6) 0.0041(6)
O4 0.0209(8) 0.0152(7) 0.0409(10) 0.0060(6) 0.0112(7) 0.0065(7)
O5 0.0191(8) 0.0157(7) 0.0277(9) 0.0037(6) 0.0084(6) 0.0012(6)
O6 0.0147(7) 0.0160(7) 0.0332(9) 0.0015(6) 0.0079(7) 0.0028(7)
O7 0.0143(7) 0.0166(7) 0.0331(9) -0.0006(6) 0.0084(6) -0.0003(7)
O8 0.0218(8) 0.0203(8) 0.0198(8) 0.0036(6) 0.0078(6) 0.0010(6)
O9 0.0203(7) 0.0145(7) 0.0123(7) 0.0036(6) 0.0021(6) -0.0002(6)
O10 0.0213(8) 0.0270(8) 0.0257(9) -0.0065(7) -0.0044(7) 0.0077(7)
O11 0.0166(7) 0.0261(8) 0.0241(8) -0.0021(6) 0.0000(6) 0.0067(7)
O12 0.0314(10) 0.0464(11) 0.0239(9) -0.0075(8) -0.0072(8) -0.0001(8)
O13 0.0265(9) 0.0212(8) 0.0288(10) 0.0035(7) -0.0011(8) -0.0026(7)
N1 0.0146(9) 0.0249(10) 0.0241(10) 0.0035(7) -0.0031(8) 0.0034(8)
C1 0.0193(11) 0.0185(11) 0.0315(13) 0.0042(8) 0.0050(9) 0.0014(9)
C2 0.0451(16) 0.0210(12) 0.065(2) 0.0078(11) 0.0288(15) -0.0027(13)
C11 0.0140(10) 0.0191(10) 0.0227(12) 0.0003(8) 0.0028(8) 0.0036(9)
C12 0.0146(10) 0.0202(11) 0.0368(14) 0.0013(8) 0.0089(10) 0.0073(10)
C21 0.0267(11) 0.0107(9) 0.0170(11) 0.0001(8) 0.0067(9) -0.0006(8)
C22 0.0335(13) 0.0225(11) 0.0160(11) 0.0029(9) 0.0047(10) 0.0009(9)
C31 0.0317(14) 0.0384(15) 0.0353(15) -0.0062(11) -0.0001(11) -0.0068(12)

loop_
_atom_type_symbol
_atom_type_description
_atom_type_scat_dispersion_real
_atom_type_scat_dispersion_imag
_atom_type_scat_source
C C 0.0033 0.0016 'International Tables Vol C Tables 4.2.6.8 and 6.1.1.4'
H H 0.0000 0.0000 'International Tables Vol C Tables 4.2.6.8 and 6.1.1.4'
N N 0.0061 0.0033 'International Tables Vol C Tables 4.2.6.8 and 6.1.1.4'
O O 0.0106 0.0060 'International Tables Vol C Tables 4.2.6.8 and 6.1.1.4'
Mn Mn 0.3368 0.7283 'International Tables Vol C Tables 4.2.6.8 and 6.1.1.4'

loop_
_geom_angle_atom_site_label_1
_geom_angle_atom_site_label_2
_geom_angle_atom_site_label_3
_geom_angle_site_symmetry_1
_geom_angle_site_symmetry_3
_geom_angle
O2 Mn1 O3 . . 95.47(6)
O2 Mn1 O4 . . 90.04(6)
O3 Mn1 O4 . . 174.24(6)
O2 Mn1 O7 . 11_666 173.48(6)
O3 Mn1 O7 . 11_666 90.09(6)
O4 Mn1 O7 . 11_666 84.52(6)
O2 Mn1 O13 . . 96.34(7)
O3 Mn1 O13 . . 94.08(7)
O4 Mn1 O13 . . 83.61(7)
O7 Mn1 O13 11_666 . 86.63(7)
O2 Mn1 O10 . . 95.05(6)
O3 Mn1 O10 . . 89.83(6)
O4 Mn1 O10 . . 91.36(7)
O7 Mn1 O10 11_666 . 81.54(6)
O13 Mn1 O10 . . 167.55(6)
O3 Mn2 O2 16_656 . 83.93(6)
O3 Mn2 O5 16_656 . 174.53(7)
O2 Mn2 O5 . . 93.71(6)
O3 Mn2 O6 16_656 . 93.26(6)
O2 Mn2 O6 . . 173.88(7)
O5 Mn2 O6 . . 89.55(6)
O3 Mn2 O8 16_656 . 88.10(6)
O2 Mn2 O8 . . 92.04(6)
O5 Mn2 O8 . . 87.05(6)
O6 Mn2 O8 . . 93.30(6)
O3 Mn2 O11 16_656 . 96.76(6)
O2 Mn2 O11 . . 90.27(6)
O5 Mn2 O11 . . 88.17(6)
O6 Mn2 O11 . . 84.65(6)
O8 Mn2 O11 . . 174.82(6)
O3 Mn2 Mn3 16_656 . 42.77(4)
O2 Mn2 Mn3 . . 42.93(4)
O5 Mn2 Mn3 . . 133.59(5)
O6 Mn2 Mn3 . . 135.38(4)
O8 Mn2 Mn3 . . 80.50(4)
O11 Mn2 Mn3 . . 104.29(4)
O3 Mn3 O2 16_656 . 85.36(6)
O3 Mn3 O1 16_656 16_656 96.73(6)
O2 Mn3 O1 . 16_656 175.52(6)
O3 Mn3 O9 16_656 . 93.64(6)
O2 Mn3 O9 . . 93.94(6)
O1 Mn3 O9 16_656 . 89.90(6)
O3 Mn3 O1 16_656 . 88.74(6)
O2 Mn3 O1 . . 92.40(6)
O1 Mn3 O1 16_656 . 83.69(6)
O9 Mn3 O1 . . 173.39(6)
O3 Mn3 O1 16_656 11_666 171.95(6)
O2 Mn3 O1 . 11_666 95.44(6)
O1 Mn3 O1 16_656 11_666 81.93(6)
O9 Mn3 O1 . 11_666 94.30(6)
O1 Mn3 O1 . 11_666 83.23(6)
O3 Mn3 Mn2 16_656 . 43.38(4)
O2 Mn3 Mn2 . . 43.79(4)
O1 Mn3 Mn2 16_656 . 139.12(4)
O9 Mn3 Mn2 . . 85.31(4)
O1 Mn3 Mn2 . . 100.60(4)
O1 Mn3 Mn2 11_666 . 138.87(4)
O3 Mn3 Mn3 16_656 11_666 130.01(5)
O2 Mn3 Mn3 . 11_666 89.92(4)
O1 Mn3 Mn3 16_656 11_666 85.70(4)
O9 Mn3 Mn3 . 11_666 136.36(5)
O1 Mn3 Mn3 . 11_666 41.70(4)
O1 Mn3 Mn3 11_666 11_666 42.09(4)
Mn2 Mn3 Mn3 . 11_666 124.210(15)
O3 Mn3 Mn3 16_656 16_656 88.34(4)
O2 Mn3 Mn3 . 16_656 134.35(5)
O1 Mn3 Mn3 16_656 16_656 42.03(4)
O9 Mn3 Mn3 . 16_656 131.61(4)
O1 Mn3 Mn3 . 16_656 42.22(4)
O1 Mn3 Mn3 11_666 16_656 85.38(4)
Mn2 Mn3 Mn3 . 16_656 124.639(16)
Mn3 Mn3 Mn3 11_666 16_656 60.916(12)
O3 Mn3 Mn3 16_656 6_554 137.92(4)
O2 Mn3 Mn3 . 6_554 136.27(4)
O1 Mn3 Mn3 16_656 6_554 41.29(4)
O9 Mn3 Mn3 . 6_554 89.76(4)
O1 Mn3 Mn3 . 6_554 84.36(4)
O1 Mn3 Mn3 11_666 6_554 40.83(4)
Mn2 Mn3 Mn3 . 6_554 175.026(9)
Mn3 Mn3 Mn3 11_666 6_554 59.541(6)
Mn3 Mn3 Mn3 16_656 6_554 59.540(6)
Mn3 O1 Mn3 11_666 . 96.27(6)
Mn3 O1 Mn3 11_666 16_656 97.88(6)
Mn3 O1 Mn3 . 16_656 95.69(6)
Mn3 O2 Mn1 . . 131.87(8)
Mn3 O2 Mn2 . . 93.28(6)
Mn1 O2 Mn2 . . 126.37(7)
Mn3 O3 Mn1 11_666 . 132.68(7)
Mn3 O3 Mn2 11_666 11_666 93.85(6)
Mn1 O3 Mn2 . 11_666 131.34(8)
C1 O4 Mn1 . . 136.19(14)
C1 O5 Mn2 . . 128.88(14)
C11 O6 Mn2 . . 133.01(13)
C11 O7 Mn1 . 16_656 132.72(14)
C21 O8 Mn2 . . 121.77(13)
C21 O9 Mn3 . . 127.20(14)
N1 O10 Mn1 . . 127.92(14)
N1 O11 Mn2 . . 137.10(13)
Mn1 O13 H13A . . 122(2)
Mn1 O13 H13B . . 116(2)
H13A O13 H13B . . 99(3)
O12 N1 O10 . . 120.70(19)
O12 N1 O11 . . 117.66(18)
O10 N1 O11 . . 121.64(19)
O5 C1 O4 . . 125.6(2)
O5 C1 C2 . . 117.4(2)
O4 C1 C2 . . 117.0(2)
C1 C2 H2A . . 109.5
C1 C2 H2B . . 109.5
H2A C2 H2B . . 109.5
C1 C2 H2C . . 109.5
H2A C2 H2C . . 109.5
H2B C2 H2C . . 109.5
O7 C11 O6 . . 125.66(19)
O7 C11 C12 . . 117.28(19)
O6 C11 C12 . . 117.06(18)
C11 C12 H12A . . 109.5
C11 C12 H12B . . 109.5
H12A C12 H12B . . 109.5
C11 C12 H12C . . 109.5
H12A C12 H12C . . 109.5
H12B C12 H12C . . 109.5
O8 C21 O9 . . 125.0(2)
O8 C21 C22 . . 119.98(19)
O9 C21 C22 . . 115.05(19)
C21 C22 H22A . . 109.5
C21 C22 H22B . . 109.5
H22A C22 H22B . . 109.5
C21 C22 H22C . . 109.5
H22A C22 H22C . . 109.5
H22B C22 H22C . . 109.5
N32 C31 H31A . . 109.5
N32 C31 H31B . . 109.5
H31A C31 H31B . . 109.5
N32 C31 H31C . . 109.5
H31A C31 H31C . . 109.5
H31B C31 H31C . . 109.5
N42 C31 H31D . . 109.5
N42 C31 H31E . . 109.5
H31D C31 H31E . . 109.5
N42 C31 H31F . . 109.5
H31D C31 H31F . . 109.5
H31E C31 H31F . . 109.5
O33 N32 O34 . . 120.7(6)
O33 N32 C31 . . 120.7(4)
O34 N32 C31 . . 118.6(5)
O44 N42 O43 . . 122.8(5)
O44 N42 C31 . . 121.7(5)
O43 N42 C31 . . 115.5(5)

loop_
_geom_bond_atom_site_label_1
_geom_bond_atom_site_label_2
_geom_bond_site_symmetry_2
_geom_bond_distance
_geom_bond_publ_flag
Mn1 O2 . 1.8843(14) y
Mn1 O3 . 1.8891(14) y
Mn1 O4 . 1.9492(15) y
Mn1 O7 11_666 1.9538(14) y
Mn1 O13 . 2.1787(18) y
Mn1 O10 . 2.2458(16) y
Mn2 O3 16_656 1.8913(14) y
Mn2 O2 . 1.9043(14) y
Mn2 O5 . 1.9375(15) y
Mn2 O6 . 1.9401(15) y
Mn2 O8 . 2.1463(16) y
Mn2 O11 . 2.2583(16) y
Mn2 Mn3 . 2.7473(4) y
Mn3 O3 16_656 1.8697(14) y
Mn3 O2 . 1.8742(13) y
Mn3 O1 16_656 1.8979(13) y
Mn3 O9 . 1.8998(14) y
Mn3 O1 . 1.9104(14) y
Mn3 O1 11_666 1.9154(13) y
Mn3 Mn3 11_666 2.8361(5) y
Mn3 Mn3 16_656 2.8361(5) ?
Mn3 Mn3 6_554 2.8753(6) y
O1 Mn3 11_666 1.8979(13) ?
O1 Mn3 16_656 1.9154(13) ?
O3 Mn3 11_666 1.8697(14) ?
O3 Mn2 11_666 1.8913(14) ?
O4 C1 . 1.268(3) ?
O5 C1 . 1.263(3) ?
O6 C11 . 1.270(3) ?
O7 C11 . 1.260(3) ?
O7 Mn1 16_656 1.9538(14) ?
O8 C21 . 1.247(3) ?
O9 C21 . 1.291(2) ?
O10 N1 . 1.247(2) ?
O11 N1 . 1.263(2) ?
O12 N1 . 1.239(2) ?
O13 H13A . 0.95(3) ?
O13 H13B . 0.79(3) ?
C1 C2 . 1.493(3) ?
C2 H2A . 0.9800 ?
C2 H2B . 0.9800 ?
C2 H2C . 0.9800 ?
C11 C12 . 1.500(3) ?
C12 H12A . 0.9800 ?
C12 H12B . 0.9800 ?
C12 H12C . 0.9800 ?
C21 C22 . 1.500(3) ?
C22 H22A . 0.9800 ?
C22 H22B . 0.9800 ?
C22 H22C . 0.9800 ?
C31 N42 . 1.392(5) ?
C31 N32 . 1.560(6) ?
C31 H31A . 0.9800 ?
C31 H31B . 0.9800 ?
C31 H31C . 0.9800 ?
C31 H31D . 0.9800 ?
C31 H31E . 0.9800 ?
C31 H31F . 0.9800 ?
N32 O33 . 1.176(6) ?
N32 O34 . 1.191(8) ?
N42 O44 . 1.196(7) ?
N42 O43 . 1.258(8) ?

loop_
_geom_hbond_atom_site_label_D
_geom_hbond_atom_site_label_H
_geom_hbond_atom_site_label_A
_geom_hbond_site_symmetry_A
_geom_hbond_distance_DH
_geom_hbond_distance_HA
_geom_hbond_distance_DA
_geom_hbond_angle_DHA
O13 H13A O11 11_666 0.95(3) 1.94(3) 2.813(2) 152(3)
O13 H13A O12 11_666 0.95(3) 2.39(3) 3.172(3) 139(3)
O13 H13B O12 3 0.79(3) 1.93(3) 2.713(3) 171(3)
